data_2015569
loop_
_publ_author_name
'Wen-Jie Lu'
'Yi-Min Zhu'
'Kai-Long Zhong'

_publ_section_title
;
 <i>catena</i>-Poly[[[triaquasulfatocobalt(II)]-\m-4,4'-bipyridine]
 ethane-1,2-diol solvate]
;
_journal_coeditor_code HJ3018
_journal_issue 9
_journal_name_full 'Acta Crystallographica Section C'
_journal_page_first m448
_journal_page_last m450
_journal_paper_doi 10.1107/S0108270106031520
_journal_volume 62
_journal_year 2006
_chemical_formula_iupac '[Co (S O4) (C10 H8 N2) (H2 O)3], C2 H6 O2'
_chemical_formula_moiety 'C10 H14 Co N2 O7 S, C2 H6 O2'
_chemical_formula_sum 'C12 H20 Co N2 O9 S'
_chemical_formula_weight 427.29
_chemical_name_systematic
;
catena-Poly[[[triaquasulfatocobalt(II)]-\m-4,4'-bipyridine] 1,2-ethanediol
solvate]
;
_space_group_IT_number 14
_symmetry_cell_setting monoclinic
_symmetry_space_group_name_Hall '-P 2yn'
_symmetry_space_group_name_H-M 'P 1 21/n 1'
_atom_sites_solution_hydrogens geom
_atom_sites_solution_primary direct
_atom_sites_solution_secondary difmap
_audit_creation_method SHELXL-97
_cell_angle_alpha 90.00
_cell_angle_beta 98.671(3)
_cell_angle_gamma 90.00
_cell_formula_units_Z 4
_cell_length_a 7.5232(12)
_cell_length_b 11.7458(18)
_cell_length_c 19.475(3)
_cell_measurement_reflns_used 4215
_cell_measurement_temperature 293(2)
_cell_measurement_theta_max 27.8
_cell_measurement_theta_min 2.74
_cell_volume 1701.3(5)
_computing_cell_refinement 'SAINT (Bruker, 1998)'
_computing_data_collection 'SMART (Bruker, 1998)'
_computing_data_reduction SAINT
_computing_molecular_graphics 'SHELXTL (Bruker, 1998)'
_computing_publication_material SHELXTL
_computing_structure_refinement 'SHELXL97 (Sheldrick, 1997)'
_computing_structure_solution 'SHELXS97 (Sheldrick, 1997)'
_diffrn_ambient_temperature 293(2)
_diffrn_measured_fraction_theta_full 1.000
_diffrn_measured_fraction_theta_max 1.000
_diffrn_measurement_device_type 'Bruker SMART CCD 1K area-detector'
_diffrn_measurement_method '\f and \w'
_diffrn_radiation_monochromator graphite
_diffrn_radiation_source 'fine-focus sealed tube'
_diffrn_radiation_type MoK\a
_diffrn_radiation_wavelength 0.71073
_diffrn_reflns_av_R_equivalents 0.0291
_diffrn_reflns_av_sigmaI/netI 0.0308
_diffrn_reflns_limit_h_max 8
_diffrn_reflns_limit_h_min -8
_diffrn_reflns_limit_k_max 13
_diffrn_reflns_limit_k_min -12
_diffrn_reflns_limit_l_max 23
_diffrn_reflns_limit_l_min -22
_diffrn_reflns_number 9065
_diffrn_reflns_theta_full 25.00
_diffrn_reflns_theta_max 25.00
_diffrn_reflns_theta_min 2.03
_diffrn_standards_number 0
_exptl_absorpt_coefficient_mu 1.181
_exptl_absorpt_correction_T_max 0.7728
_exptl_absorpt_correction_T_min 0.6494
_exptl_absorpt_correction_type multi-scan
_exptl_absorpt_process_details '(SADABS; Sheldrick, 1996)'
_exptl_crystal_colour Red
_exptl_crystal_density_diffrn 1.668
_exptl_crystal_density_method 'not measured'
_exptl_crystal_description Block
_exptl_crystal_F_000 884
_exptl_crystal_size_max 0.40
_exptl_crystal_size_mid 0.35
_exptl_crystal_size_min 0.23
_refine_diff_density_max 0.707
_refine_diff_density_min -0.262
_refine_ls_extinction_method none
_refine_ls_goodness_of_fit_ref 1.075
_refine_ls_hydrogen_treatment mixed
_refine_ls_matrix_type full
_refine_ls_number_parameters 258
_refine_ls_number_reflns 2989
_refine_ls_number_restraints 12
_refine_ls_restrained_S_all 1.074
_refine_ls_R_factor_all 0.0416
_refine_ls_R_factor_gt 0.0322
_refine_ls_shift/su_max 0.001
_refine_ls_shift/su_mean 0.000
_refine_ls_structure_factor_coef Fsqd
_refine_ls_weighting_details 'calc w=1/[\s^2^(Fo^2^)+(0.0325P)^2^+1.9234P] where P=(Fo^2^+2Fc^2^)/3'
_refine_ls_weighting_scheme calc
_refine_ls_wR_factor_gt 0.0762
_refine_ls_wR_factor_ref 0.0829
_reflns_number_gt 2535
_reflns_number_total 2989
_reflns_threshold_expression I>2\s(I)
_cod_data_source_file hj3018.cif
_cod_data_source_block I
_cod_original_cell_volume 1701.2(5)
_cod_original_sg_symbol_H-M 'P 21/n'
_cod_database_code 2015569
_cod_database_fobs_code 2015569

loop_
_symmetry_equiv_pos_as_xyz
'x, y, z'
'-x+1/2, y+1/2, -z+1/2'
'-x, -y, -z'
'x-1/2, -y-1/2, z-1/2'

loop_
_atom_site_type_symbol
_atom_site_label
_atom_site_fract_x
_atom_site_fract_y
_atom_site_fract_z
_atom_site_U_iso_or_equiv
_atom_site_adp_type
_atom_site_calc_flag
_atom_site_refinement_flags
_atom_site_occupancy
Co Co1 0.45447(5) 0.72407(3) 0.756520(18) 0.02083(12) Uani d . 1
O O1 0.6834(2) 0.63373(16) 0.80090(10) 0.0294(4) Uani d . 1
O O2 0.9232(3) 0.76605(16) 0.78895(11) 0.0340(5) Uani d . 1
O O3 0.9833(3) 0.56667(17) 0.80858(14) 0.0434(6) Uani d . 1
O O4 0.8985(4) 0.6826(2) 0.89968(11) 0.0485(6) Uani d . 1
S S1 0.87281(9) 0.66301(5) 0.82520(4) 0.02356(17) Uani d . 1
O O1W 0.2015(3) 0.7910(2) 0.71627(13) 0.0436(6) Uani d D 1
O O2W 0.3258(3) 0.58930(19) 0.79902(12) 0.0336(5) Uani d D 1
O O3W 0.6112(3) 0.84893(17) 0.71758(11) 0.0314(5) Uani d D 1
N N1 0.4668(3) 0.63834(19) 0.66007(12) 0.0263(5) Uani d . 1
C C1 0.5033(5) 0.5266(2) 0.65705(15) 0.0341(7) Uani d . 1
H H1A 0.5200 0.4852 0.6982 0.041 Uiso calc R 1
C C2 0.5173(5) 0.4707(2) 0.59618(15) 0.0365(8) Uani d . 1
H H2A 0.5426 0.3932 0.5970 0.044 Uiso calc R 1
C C3 0.4938(4) 0.5289(2) 0.53354(14) 0.0260(6) Uani d . 1
C C4 0.4573(4) 0.6448(2) 0.53673(14) 0.0311(7) Uani d . 1
H H4A 0.4415 0.6883 0.4964 0.037 Uiso calc R 1
C C5 0.4447(4) 0.6947(2) 0.59957(15) 0.0318(7) Uani d . 1
H H5A 0.4193 0.7721 0.6002 0.038 Uiso calc R 1
N N2 0.4528(3) 0.8278(2) 0.84809(12) 0.0282(5) Uani d . 1
C C6 0.4769(5) 0.7831(3) 0.91141(17) 0.0455(9) Uani d . 1
H H6A 0.4826 0.7043 0.9155 0.055 Uiso calc R 1
C C7 0.4939(5) 0.8467(3) 0.97109(16) 0.0460(9) Uani d . 1
H H7A 0.5092 0.8103 1.0140 0.055 Uiso calc R 1
C C8 0.4887(4) 0.9640(2) 0.96815(14) 0.0282(6) Uani d . 1
C C9 0.4654(5) 1.0100(3) 0.90256(16) 0.0455(9) Uani d . 1
H H9A 0.4630 1.0887 0.8970 0.055 Uiso calc R 1
C C10 0.4456(5) 0.9406(3) 0.84492(16) 0.0463(9) Uani d . 1
H H10A 0.4261 0.9747 0.8013 0.056 Uiso calc R 1
O O5 0.4548(4) 0.4084(3) 0.90214(14) 0.0637(8) Uani d D 1
O O6 0.7105(4) 0.5602(2) 0.98525(15) 0.0587(7) Uani d D 1
C C11 0.6449(5) 0.3952(3) 0.9108(2) 0.0518(9) Uani d . 1
H H11A 0.6891 0.4311 0.8718 0.062 Uiso calc R 1
H H11B 0.6722 0.3146 0.9093 0.062 Uiso calc R 1
C C12 0.7446(5) 0.4434(3) 0.9762(2) 0.0564(10) Uani d . 1
H H12A 0.7118 0.4015 1.0153 0.068 Uiso calc R 1
H H12B 0.8725 0.4329 0.9762 0.068 Uiso calc R 1
H H3WA 0.593(4) 0.920(2) 0.7093(17) 0.039(9) Uiso d D 1
H H2WA 0.220(3) 0.585(3) 0.8033(19) 0.048(11) Uiso d D 1
H H1WA 0.175(5) 0.825(3) 0.6822(15) 0.047(12) Uiso d D 1
H H1WB 0.131(5) 0.782(4) 0.741(2) 0.071(15) Uiso d D 1
H H2WB 0.374(5) 0.541(3) 0.8253(18) 0.059(13) Uiso d D 1
H H3WB 0.720(4) 0.834(3) 0.7359(18) 0.050(11) Uiso d D 1
H H5 0.409(7) 0.409(4) 0.943(2) 0.093(17) Uiso d D 1
H H6 0.759(9) 0.593(6) 0.950(3) 0.18(3) Uiso d D 1

loop_
_atom_site_aniso_label
_atom_site_aniso_U_11
_atom_site_aniso_U_22
_atom_site_aniso_U_33
_atom_site_aniso_U_12
_atom_site_aniso_U_13
_atom_site_aniso_U_23
Co1 0.0225(2) 0.0214(2) 0.0193(2) 0.00062(14) 0.00557(14) -0.00300(14)
O1 0.0200(10) 0.0282(10) 0.0398(12) -0.0013(8) 0.0036(8) 0.0051(9)
O2 0.0305(11) 0.0267(10) 0.0470(13) -0.0036(9) 0.0131(10) 0.0022(9)
O3 0.0254(11) 0.0247(11) 0.0825(18) 0.0006(9) 0.0161(11) -0.0103(11)
O4 0.0684(17) 0.0457(13) 0.0290(12) -0.0168(12) -0.0010(11) -0.0038(10)
S1 0.0214(4) 0.0204(3) 0.0291(4) -0.0009(3) 0.0045(3) -0.0033(3)
O1W 0.0320(13) 0.0647(17) 0.0358(14) 0.0130(12) 0.0110(11) 0.0151(13)
O2W 0.0233(12) 0.0342(12) 0.0443(13) -0.0012(10) 0.0082(10) 0.0084(10)
O3W 0.0331(13) 0.0223(11) 0.0396(13) 0.0005(9) 0.0082(10) 0.0044(9)
N1 0.0341(14) 0.0232(12) 0.0220(12) 0.0026(10) 0.0050(10) -0.0030(9)
C1 0.058(2) 0.0246(15) 0.0205(15) 0.0062(14) 0.0075(14) 0.0027(12)
C2 0.064(2) 0.0211(15) 0.0245(15) 0.0107(14) 0.0070(14) 0.0000(12)
C3 0.0294(16) 0.0251(14) 0.0231(14) 0.0008(11) 0.0033(11) -0.0024(11)
C4 0.0495(19) 0.0241(14) 0.0204(14) 0.0042(13) 0.0070(13) 0.0028(11)
C5 0.0477(19) 0.0225(14) 0.0251(15) 0.0074(13) 0.0054(13) -0.0025(12)
N2 0.0334(14) 0.0282(13) 0.0232(12) 0.0044(10) 0.0056(10) -0.0032(10)
C6 0.079(3) 0.0275(17) 0.0313(18) -0.0077(17) 0.0138(17) -0.0020(14)
C7 0.084(3) 0.0326(17) 0.0227(16) -0.0040(17) 0.0113(17) -0.0015(13)
C8 0.0307(16) 0.0322(15) 0.0223(15) 0.0044(12) 0.0060(12) -0.0040(12)
C9 0.082(3) 0.0262(16) 0.0293(17) 0.0124(17) 0.0111(17) -0.0026(13)
C10 0.082(3) 0.0346(18) 0.0220(16) 0.0152(17) 0.0073(16) 0.0002(13)
O5 0.0419(15) 0.108(2) 0.0425(16) -0.0074(15) 0.0104(12) -0.0203(15)
O6 0.0689(19) 0.0548(16) 0.0576(18) -0.0039(14) 0.0264(15) -0.0016(13)
C11 0.047(2) 0.054(2) 0.058(2) 0.0002(18) 0.0192(18) -0.0047(18)
C12 0.042(2) 0.050(2) 0.074(3) 0.0006(18) 0.0013(19) 0.005(2)

loop_
_atom_type_symbol
_atom_type_description
_atom_type_scat_dispersion_real
_atom_type_scat_dispersion_imag
_atom_type_scat_source
C C 0.0033 0.0016 'International Tables Vol C Tables 4.2.6.8 and 6.1.1.4'
H H 0.0000 0.0000 'International Tables Vol C Tables 4.2.6.8 and 6.1.1.4'
N N 0.0061 0.0033 'International Tables Vol C Tables 4.2.6.8 and 6.1.1.4'
O O 0.0106 0.0060 'International Tables Vol C Tables 4.2.6.8 and 6.1.1.4'
S S 0.1246 0.1234 'International Tables Vol C Tables 4.2.6.8 and 6.1.1.4'
Co Co 0.3494 0.9721 'International Tables Vol C Tables 4.2.6.8 and 6.1.1.4'

loop_
_geom_angle_atom_site_label_1
_geom_angle_atom_site_label_2
_geom_angle_atom_site_label_3
_geom_angle_site_symmetry_3
_geom_angle
_geom_angle_publ_flag
O2W Co1 O3W . 173.38(9) yes
O2W Co1 O1 . 81.62(8) yes
O3W Co1 O1 . 91.79(8) yes
O2W Co1 O1W . 89.05(10) yes
O3W Co1 O1W . 97.52(9) yes
O1 Co1 O1W . 170.56(9) yes
O2W Co1 N1 . 94.30(9) ?
O3W Co1 N1 . 84.88(9) ?
O1 Co1 N1 . 88.98(9) ?
O1W Co1 N1 . 90.29(10) ?
O2W Co1 N2 . 92.26(9) ?
O3W Co1 N2 . 88.71(9) ?
O1 Co1 N2 . 92.98(9) ?
O1W Co1 N2 . 88.81(10) ?
N1 Co1 N2 . 173.36(9) yes
S1 O1 Co1 . 135.20(12) ?
O4 S1 O3 . 110.34(15) ?
O4 S1 O1 . 109.55(14) ?
O3 S1 O1 . 107.54(12) ?
O4 S1 O2 . 110.00(13) ?
O3 S1 O2 . 109.35(13) ?
O1 S1 O2 . 110.04(12) ?
Co1 O1W H1WA . 128(3) ?
Co1 O1W H1WB . 113(4) ?
H1WA O1W H1WB . 119(4) ?
Co1 O2W H2WA . 127(3) ?
Co1 O2W H2WB . 126(3) ?
H2WA O2W H2WB . 104(4) ?
Co1 O3W H3WA . 132(2) ?
Co1 O3W H3WB . 105(2) ?
H3WA O3W H3WB . 113(3) ?
C5 N1 C1 . 116.3(2) ?
C5 N1 Co1 . 121.47(18) ?
C1 N1 Co1 . 122.19(19) ?
N1 C1 C2 . 123.2(3) ?
N1 C1 H1A . 118.4 ?
C2 C1 H1A . 118.4 ?
C1 C2 C3 . 120.5(3) ?
C1 C2 H2A . 119.7 ?
C3 C2 H2A . 119.7 ?
C2 C3 C4 . 116.3(2) ?
C2 C3 C3 3_666 122.1(3) ?
C4 C3 C3 3_666 121.7(3) ?
C5 C4 C3 . 119.9(3) ?
C5 C4 H4A . 120.1 ?
C3 C4 H4A . 120.1 ?
N1 C5 C4 . 123.8(3) ?
N1 C5 H5A . 118.1 ?
C4 C5 H5A . 118.1 ?
C6 N2 C10 . 115.9(3) ?
C6 N2 Co1 . 121.8(2) ?
C10 N2 Co1 . 122.0(2) ?
N2 C6 C7 . 123.7(3) ?
N2 C6 H6A . 118.2 ?
C7 C6 H6A . 118.2 ?
C6 C7 C8 . 120.7(3) ?
C6 C7 H7A . 119.7 ?
C8 C7 H7A . 119.7 ?
C9 C8 C7 . 115.5(3) ?
C9 C8 C8 3_677 122.2(3) ?
C7 C8 C8 3_677 122.3(3) ?
C8 C9 C10 . 120.5(3) ?
C8 C9 H9A . 119.7 ?
C10 C9 H9A . 119.7 ?
N2 C10 C9 . 123.7(3) ?
N2 C10 H10A . 118.2 ?
C9 C10 H10A . 118.2 ?
C11 O5 H5 . 114(3) ?
C12 O6 H6 . 103(5) ?
O5 C11 C12 . 115.3(3) yes
O5 C11 H11A . 108.4 ?
C12 C11 H11A . 108.4 ?
O5 C11 H11B . 108.4 ?
C12 C11 H11B . 108.4 ?
H11A C11 H11B . 107.5 ?
O6 C12 C11 . 113.5(3) yes
O6 C12 H12A . 108.9 ?
C11 C12 H12A . 108.9 ?
O6 C12 H12B . 108.9 ?
C11 C12 H12B . 108.9 ?
H12A C12 H12B . 107.7 ?

loop_
_geom_bond_atom_site_label_1
_geom_bond_atom_site_label_2
_geom_bond_site_symmetry_2
_geom_bond_distance
_geom_bond_publ_flag
Co1 O2W . 2.090(2) yes
Co1 O3W . 2.094(2) yes
Co1 O1 . 2.0954(19) yes
Co1 O1W . 2.099(2) yes
Co1 N1 . 2.145(2) yes
Co1 N2 . 2.161(2) yes
O1 S1 . 1.473(2) yes
O2 S1 . 1.479(2) yes
O3 S1 . 1.469(2) yes
O4 S1 . 1.453(2) yes
O1W H1WA . 0.77(3) ?
O1W H1WB . 0.77(3) ?
O2W H2WA . 0.81(2) ?
O2W H2WB . 0.81(2) ?
O3W H3WA . 0.86(2) ?
O3W H3WB . 0.86(2) ?
N1 C5 . 1.340(4) ?
N1 C1 . 1.344(4) ?
C1 C2 . 1.373(4) ?
C1 H1A . 0.9300 ?
C2 C3 . 1.386(4) ?
C2 H2A . 0.9300 ?
C3 C4 . 1.392(4) ?
C3 C3 3_666 1.488(5) ?
C4 C5 . 1.373(4) ?
C4 H4A . 0.9300 ?
C5 H5A . 0.9300 ?
N2 C6 . 1.327(4) ?
N2 C10 . 1.328(4) ?
C6 C7 . 1.371(4) ?
C6 H6A . 0.9300 ?
C7 C8 . 1.379(4) ?
C7 H7A . 0.9300 ?
C8 C9 . 1.374(4) ?
C8 C8 3_677 1.490(5) ?
C9 C10 . 1.377(4) ?
C9 H9A . 0.9300 ?
C10 H10A . 0.9300 ?
O5 C11 . 1.423(4) yes
O5 H5 . 0.91(4) ?
O6 C12 . 1.411(5) yes
O6 H6 . 0.91(4) ?
C11 C12 . 1.489(5) yes
C11 H11A . 0.9700 ?
C11 H11B . 0.9700 ?
C12 H12A . 0.9700 ?
C12 H12B . 0.9700 ?

loop_
_geom_hbond_atom_site_label_D
_geom_hbond_atom_site_label_H
_geom_hbond_atom_site_label_A
_geom_hbond_site_symmetry_A
_geom_hbond_distance_DH
_geom_hbond_distance_HA
_geom_hbond_distance_DA
_geom_hbond_angle_DHA
O3W H3WA O3 2_656 0.86(2) 1.83(2) 2.683(3) 171(3)
O3W H3WB O2 . 0.86(2) 1.89(2) 2.721(3) 163(4)
O2W H2WA O3 1_455 0.81(2) 1.81(3) 2.625(3) 176(4)
O2W H2WB O5 . 0.81(2) 2.18(3) 2.983(4) 169(4)
O1W H1WA O5 2_556 0.77(3) 2.03(3) 2.790(4) 166(4)
O1W H1WB O2 1_455 0.77(3) 1.95(3) 2.714(3) 170(5)
O6 H6 O4 . 0.91(4) 1.87(5) 2.749(4) 164(7)

loop_
_geom_torsion_atom_site_label_1
_geom_torsion_atom_site_label_2
_geom_torsion_atom_site_label_3
_geom_torsion_atom_site_label_4
_geom_torsion_site_symmetry_1
_geom_torsion_site_symmetry_4
_geom_torsion
O2W Co1 O1 S1 . . -155.91(19)
O3W Co1 O1 S1 . . 24.75(18)
O1W Co1 O1 S1 . . -164.8(5)
N1 Co1 O1 S1 . . 109.60(18)
N2 Co1 O1 S1 . . -64.05(18)
Co1 O1 S1 O4 . . 96.19(19)
Co1 O1 S1 O3 . . -143.88(17)
Co1 O1 S1 O2 . . -24.9(2)
O2W Co1 N1 C5 . . 143.1(2)
O3W Co1 N1 C5 . . -43.5(2)
O1 Co1 N1 C5 . . -135.4(2)
O1W Co1 N1 C5 . . 54.0(2)
N2 Co1 N1 C5 . . -28.2(9)
O2W Co1 N1 C1 . . -39.4(2)
O3W Co1 N1 C1 . . 134.0(2)
O1 Co1 N1 C1 . . 42.1(2)
O1W Co1 N1 C1 . . -128.5(2)
N2 Co1 N1 C1 . . 149.3(7)
C5 N1 C1 C2 . . -0.3(5)
Co1 N1 C1 C2 . . -178.0(3)
N1 C1 C2 C3 . . 0.1(5)
C1 C2 C3 C4 . . 0.4(5)
C1 C2 C3 C3 . 3_666 -179.4(3)
C2 C3 C4 C5 . . -0.6(5)
C3 C3 C4 C5 3_666 . 179.1(3)
C1 N1 C5 C4 . . 0.0(5)
Co1 N1 C5 C4 . . 177.7(2)
C3 C4 C5 N1 . . 0.5(5)
O2W Co1 N2 C6 . . 36.6(3)
O3W Co1 N2 C6 . . -136.8(3)
O1 Co1 N2 C6 . . -45.1(3)
O1W Co1 N2 C6 . . 125.6(3)
N1 Co1 N2 C6 . . -152.1(7)
O2W Co1 N2 C10 . . -150.2(3)
O3W Co1 N2 C10 . . 36.4(3)
O1 Co1 N2 C10 . . 128.1(3)
O1W Co1 N2 C10 . . -61.2(3)
N1 Co1 N2 C10 . . 21.1(9)
C10 N2 C6 C7 . . 0.0(5)
Co1 N2 C6 C7 . . 173.5(3)
N2 C6 C7 C8 . . -0.8(6)
C6 C7 C8 C9 . . 0.1(5)
C6 C7 C8 C8 . 3_677 -178.4(4)
C7 C8 C9 C10 . . 1.2(5)
C8 C8 C9 C10 3_677 . 179.7(4)
C6 N2 C10 C9 . . 1.4(5)
Co1 N2 C10 C9 . . -172.1(3)
C8 C9 C10 N2 . . -2.1(6)
O5 C11 C12 O6 . . -56.3(5)
